data_4086442
loop_
_publ_author_name
'Agonigi, Gabriele'
'Riedel, Tina'
'Gay, M. Pilar'
'Biancalana, Lorenzo'
'O\~nate, Enrique'
'Dyson, Paul J.'
'Pampaloni, Guido'
'P\(aunescu, Emilia'
'Esteruelas, Miguel A.'
'Marchetti, Fabio'

_publ_section_title
;
 Arene Osmium Complexes with Ethacrynic Acid-Modified Ligands: Synthesis,
 Characterization, and Evaluation of Intracellular
 GlutathioneS-Transferase Inhibition and Antiproliferative Activity
;
_journal_issue 7
_journal_name_full Organometallics
_journal_page_first 1046
_journal_paper_doi 10.1021/acs.organomet.6b00197
_journal_volume 35
_journal_year 2016
_chemical_formula_sum 'C28 H32 Cl2 O6 Os'
_chemical_formula_weight 725.64
_chemical_name_systematic
; 
 ? 
;
_space_group_IT_number 61
_symmetry_cell_setting orthorhombic
_symmetry_space_group_name_Hall '-P 2ac 2ab'
_symmetry_space_group_name_H-M 'P b c a'
_atom_sites_solution_hydrogens geom
_atom_sites_solution_primary direct
_atom_sites_solution_secondary difmap
_audit_creation_method SHELXL-97
_cell_angle_alpha 90.00
_cell_angle_beta 90.00
_cell_angle_gamma 90.00
_cell_formula_units_Z 8
_cell_length_a 19.6723(19)
_cell_length_b 11.5289(11)
_cell_length_c 24.095(2)
_cell_measurement_reflns_used 9113
_cell_measurement_temperature 100(2)
_cell_measurement_theta_max 27
_cell_measurement_theta_min 2
_cell_volume 5464.7(9)
_computing_cell_refinement 'SAINT+ v. 7.56a (Bruker AXS, 2008)'
_computing_data_collection 'apex2 v. 7.0 (Bruker AXS, 2009)'
_computing_data_reduction 'SAINT+ v. 7.56a (Bruker AXS, 2008)'
_computing_molecular_graphics 'XP, SHELXTL v. 6.14 (Bruker, 2000)'
_computing_publication_material 'XCIF, SHELXTL v. 6.14 (Bruker, 2000)'
_computing_structure_refinement 'SHELXL-97 (Sheldrick, 1997)'
_computing_structure_solution 'SHELXS-97 (Sheldrick, 1990)'
_diffrn_ambient_temperature 100(2)
_diffrn_detector_area_resol_mean 8.33
_diffrn_measured_fraction_theta_full 1.000
_diffrn_measured_fraction_theta_max 0.953
_diffrn_measurement_device_type 'Bruker APEX CCD system'
_diffrn_measurement_method '\w rotations with narrow frames'
_diffrn_radiation_monochromator graphite
_diffrn_radiation_source 'fine-focus sealed tube'
_diffrn_radiation_type MoK\a
_diffrn_radiation_wavelength 0.71073
_diffrn_reflns_av_R_equivalents 0.0696
_diffrn_reflns_av_sigmaI/netI 0.0449
_diffrn_reflns_limit_h_max 27
_diffrn_reflns_limit_h_min -27
_diffrn_reflns_limit_k_max 15
_diffrn_reflns_limit_k_min -16
_diffrn_reflns_limit_l_max 25
_diffrn_reflns_limit_l_min -33
_diffrn_reflns_number 57473
_diffrn_reflns_theta_full 27.50
_diffrn_reflns_theta_max 29.62
_diffrn_reflns_theta_min 1.69
_exptl_absorpt_coefficient_mu 4.903
_exptl_absorpt_correction_T_max 0.862
_exptl_absorpt_correction_T_min 0.730
_exptl_absorpt_correction_type multi-scan
_exptl_absorpt_process_details
;
Absorption correction performed with SADABS program. This is based on the
method of Blessing: Blessing, R. H., Acta Crystallogr., Sect. A 1995, 51, 33.

SADABS: Area-Detector Absorption Correction. Bruker-AXS 
within SAINT+ package, v. 7.56a (2008).
;
_exptl_crystal_colour colourless
_exptl_crystal_density_diffrn 1.764
_exptl_crystal_density_method 'not measured'
_exptl_crystal_description 'irregular block'
_exptl_crystal_F_000 2864
_exptl_crystal_size_max 0.10
_exptl_crystal_size_mid 0.09
_exptl_crystal_size_min 0.06
_refine_diff_density_max 1.501
_refine_diff_density_min -1.111
_refine_diff_density_rms 0.133
_refine_ls_extinction_method none
_refine_ls_goodness_of_fit_ref 1.011
_refine_ls_hydrogen_treatment mixed
_refine_ls_matrix_type full
_refine_ls_number_parameters 340
_refine_ls_number_reflns 7332
_refine_ls_number_restraints 0
_refine_ls_restrained_S_all 1.011
_refine_ls_R_factor_all 0.0590
_refine_ls_R_factor_gt 0.0299
_refine_ls_shift/su_max 0.008
_refine_ls_shift/su_mean 0.000
_refine_ls_structure_factor_coef Fsqd
_refine_ls_weighting_details 'calc w=1/[\s^2^(Fo^2^)+(0.0254P)^2^+1.8673P] where P=(Fo^2^+2Fc^2^)/3'
_refine_ls_weighting_scheme calc
_refine_ls_wR_factor_gt 0.0547
_refine_ls_wR_factor_ref 0.0621
_reflns_number_gt 5223
_reflns_number_total 7332
_reflns_threshold_expression >2sigma(I)
_cod_data_source_file om6b00197_si_001.cif
_cod_data_source_block enriquen66
_cod_depositor_comments 'Adding full bibliography for 4086441--4086442.cif.'
_cod_original_cell_volume 5464.8(9)
_cod_original_sg_symbol_H-M Pbca
_cod_database_code 4086442

loop_
_symmetry_equiv_pos_as_xyz
'x, y, z'
'-x+1/2, -y, z+1/2'
'-x, y+1/2, -z+1/2'
'x+1/2, -y+1/2, -z'
'-x, -y, -z'
'x-1/2, y, -z-1/2'
'x, -y-1/2, z-1/2'
'-x-1/2, y-1/2, z'

loop_
_atom_site_label
_atom_site_type_symbol
_atom_site_fract_x
_atom_site_fract_y
_atom_site_fract_z
_atom_site_U_iso_or_equiv
_atom_site_adp_type
_atom_site_occupancy
_atom_site_symmetry_multiplicity
_atom_site_calc_flag
_atom_site_refinement_flags
Os Os 0.171849(7) 0.404443(11) 0.876843(5) 0.01702(4) Uani 1 1 d .
Cl1 Cl -0.03720(5) 0.23624(9) 1.04521(4) 0.0283(2) Uani 1 1 d .
Cl2 Cl 0.04998(5) 0.17090(9) 1.14932(4) 0.0303(2) Uani 1 1 d .
O1 O 0.10521(14) 0.2705(2) 0.89668(10) 0.0252(6) Uani 1 1 d .
O2 O 0.11031(13) 0.1609(2) 0.81917(10) 0.0264(6) Uani 1 1 d .
O3 O 0.00946(13) 0.1399(2) 0.94327(9) 0.0231(6) Uani 1 1 d .
O4 O 0.20516(18) 0.1004(3) 1.15219(13) 0.0481(9) Uani 1 1 d .
O5 O 0.23591(12) 0.3032(2) 0.92492(9) 0.0229(5) Uani 1 1 d .
O6 O 0.12713(13) 0.4632(2) 0.94989(9) 0.0222(5) Uani 1 1 d .
C1 C 0.08766(18) 0.1859(3) 0.86494(14) 0.0197(7) Uani 1 1 d .
C2 C 0.03027(19) 0.1119(3) 0.88808(13) 0.0235(8) Uani 1 1 d .
H2A H -0.0096 0.1194 0.8632 0.028 Uiso 1 1 calc R
H2B H 0.0448 0.0297 0.8873 0.028 Uiso 1 1 calc R
C3 C 0.05254(18) 0.1113(3) 0.98552(14) 0.0211(8) Uani 1 1 d .
C4 C 0.03458(18) 0.1509(3) 1.03818(15) 0.0198(7) Uani 1 1 d .
C5 C 0.07411(19) 0.1217(3) 1.08395(14) 0.0204(8) Uani 1 1 d .
C6 C 0.13114(19) 0.0522(3) 1.07840(14) 0.0216(8) Uani 1 1 d .
C7 C 0.14866(19) 0.0143(3) 1.02556(15) 0.0235(8) Uani 1 1 d .
H7 H 0.1875 -0.0338 1.0210 0.028 Uiso 1 1 calc R
C8 C 0.11101(18) 0.0448(3) 0.97952(14) 0.0213(8) Uani 1 1 d .
H8 H 0.1251 0.0202 0.9437 0.026 Uiso 1 1 calc R
C9 C 0.17624(19) 0.0229(3) 1.12761(15) 0.0257(8) Uani 1 1 d .
C10 C 0.18344(18) -0.1006(3) 1.14510(14) 0.0234(8) Uani 1 1 d .
C11 C 0.1479(2) -0.1839(3) 1.11996(15) 0.0278(8) Uani 1 1 d .
H11A H 0.1176 -0.1648 1.0906 0.033 Uiso 1 1 calc R
H11B H 0.1528 -0.2623 1.1314 0.033 Uiso 1 1 calc R
C12 C 0.2288(2) -0.1245(4) 1.19413(15) 0.0291(9) Uani 1 1 d .
H12A H 0.2224 -0.2061 1.2058 0.035 Uiso 1 1 calc R
H12B H 0.2144 -0.0744 1.2254 0.035 Uiso 1 1 calc R
C13 C 0.3041(2) -0.1041(4) 1.18312(17) 0.0378(10) Uani 1 1 d .
H13A H 0.3195 -0.1563 1.1536 0.057 Uiso 1 1 calc R
H13B H 0.3300 -0.1193 1.2171 0.057 Uiso 1 1 calc R
H13C H 0.3111 -0.0235 1.1716 0.057 Uiso 1 1 calc R
C14 C 0.22954(18) 0.2840(3) 0.97729(14) 0.0208(7) Uani 1 1 d .
C15 C 0.28091(19) 0.1999(3) 0.99947(15) 0.0286(9) Uani 1 1 d .
H15A H 0.2813 0.1301 0.9763 0.043 Uiso 1 1 calc R
H15B H 0.2689 0.1788 1.0376 0.043 Uiso 1 1 calc R
H15C H 0.3261 0.2358 0.9990 0.043 Uiso 1 1 calc R
C16 C 0.18345(18) 0.3359(3) 1.01257(14) 0.0224(8) Uani 1 1 d .
H16 H 0.1836 0.3103 1.0500 0.027 Uiso 1 1 calc R
C17 C 0.13657(19) 0.4222(3) 0.99874(14) 0.0230(8) Uani 1 1 d .
C18 C 0.0937(2) 0.4767(4) 1.04332(15) 0.0302(9) Uani 1 1 d .
H18A H 0.1083 0.5571 1.0491 0.045 Uiso 1 1 calc R
H18B H 0.0991 0.4330 1.0779 0.045 Uiso 1 1 calc R
H18C H 0.0459 0.4755 1.0320 0.045 Uiso 1 1 calc R
C19 C 0.1180(2) 0.5156(3) 0.81786(13) 0.0226(8) Uani 1 1 d .
C20 C 0.0444(2) 0.5555(4) 0.81630(15) 0.0304(9) Uani 1 1 d .
H20 H 0.0373 0.6092 0.8484 0.037 Uiso 1 1 calc R
C21 C 0.0341(2) 0.6258(4) 0.76312(17) 0.0458(12) Uani 1 1 d .
H21A H 0.0422 0.5760 0.7308 0.069 Uiso 1 1 calc R
H21B H 0.0660 0.6910 0.7625 0.069 Uiso 1 1 calc R
H21C H -0.0126 0.6554 0.7619 0.069 Uiso 1 1 calc R
C22 C -0.0068(2) 0.4581(4) 0.8215(2) 0.0516(13) Uani 1 1 d .
H22A H -0.0025 0.4058 0.7897 0.077 Uiso 1 1 calc R
H22B H -0.0528 0.4906 0.8225 0.077 Uiso 1 1 calc R
H22C H 0.0017 0.4149 0.8559 0.077 Uiso 1 1 calc R
C23 C 0.1691(2) 0.5796(3) 0.84675(14) 0.0229(8) Uani 1 1 d .
H23 H 0.1564 0.6487 0.8656 0.027 Uiso 1 1 calc R
C24 C 0.23799(19) 0.5439(3) 0.84843(14) 0.0221(8) Uani 1 1 d .
H24 H 0.2708 0.5894 0.8675 0.027 Uiso 1 1 calc R
C25 C 0.2579(2) 0.4394(3) 0.82129(14) 0.0232(8) Uani 1 1 d .
C26 C 0.32906(19) 0.3957(3) 0.82609(17) 0.0300(9) Uani 1 1 d .
H26A H 0.3394 0.3794 0.8651 0.045 Uiso 1 1 calc R
H26B H 0.3606 0.4546 0.8120 0.045 Uiso 1 1 calc R
H26C H 0.3339 0.3244 0.8043 0.045 Uiso 1 1 calc R
C27 C 0.2080(2) 0.3741(3) 0.79273(13) 0.0218(8) Uani 1 1 d .
H27 H 0.2205 0.3048 0.7741 0.026 Uiso 1 1 calc R
C28 C 0.1393(2) 0.4116(3) 0.79175(13) 0.0220(8) Uani 1 1 d .
H28 H 0.1065 0.3655 0.7730 0.026 Uiso 1 1 calc R

loop_
_atom_site_aniso_label
_atom_site_aniso_U_11
_atom_site_aniso_U_22
_atom_site_aniso_U_33
_atom_site_aniso_U_23
_atom_site_aniso_U_13
_atom_site_aniso_U_12
Os 0.02238(7) 0.01633(7) 0.01234(6) 0.00029(5) 0.00087(6) -0.00091(6)
Cl1 0.0225(5) 0.0340(5) 0.0283(5) -0.0020(4) -0.0014(4) 0.0069(4)
Cl2 0.0385(6) 0.0341(5) 0.0184(4) -0.0046(4) -0.0009(4) 0.0032(4)
O1 0.0361(16) 0.0245(14) 0.0150(11) 0.0016(11) -0.0010(11) -0.0102(12)
O2 0.0307(15) 0.0261(15) 0.0223(13) -0.0041(11) 0.0059(12) -0.0030(12)
O3 0.0215(14) 0.0308(14) 0.0169(12) 0.0048(11) -0.0003(10) -0.0020(11)
O4 0.063(2) 0.0272(17) 0.0540(19) -0.0055(15) -0.0373(18) 0.0030(16)
O5 0.0252(14) 0.0253(14) 0.0184(12) 0.0024(11) 0.0024(10) 0.0043(11)
O6 0.0285(14) 0.0232(14) 0.0151(11) -0.0020(10) 0.0031(11) 0.0021(11)
C1 0.0201(18) 0.0199(18) 0.0192(17) 0.0055(14) -0.0060(14) 0.0004(14)
C2 0.024(2) 0.030(2) 0.0167(17) 0.0004(15) -0.0030(14) -0.0076(16)
C3 0.0202(18) 0.0207(19) 0.0225(17) 0.0028(15) 0.0001(14) -0.0044(15)
C4 0.0163(18) 0.0174(18) 0.0258(18) 0.0004(15) -0.0010(15) -0.0003(14)
C5 0.026(2) 0.0183(19) 0.0174(16) -0.0030(14) -0.0015(15) -0.0027(15)
C6 0.025(2) 0.0165(17) 0.0227(18) 0.0008(15) -0.0045(16) -0.0012(15)
C7 0.0222(19) 0.0183(18) 0.030(2) -0.0011(16) -0.0002(16) 0.0025(15)
C8 0.0221(19) 0.0210(19) 0.0207(17) -0.0005(15) 0.0030(15) -0.0004(15)
C9 0.028(2) 0.0269(19) 0.0227(17) -0.0006(16) -0.0024(18) 0.0034(17)
C10 0.024(2) 0.030(2) 0.0165(15) -0.0015(16) 0.0011(14) 0.0047(17)
C11 0.029(2) 0.027(2) 0.0273(19) 0.0053(17) 0.0015(17) 0.0046(16)
C12 0.036(2) 0.035(2) 0.0166(17) 0.0048(16) -0.0039(16) 0.0059(18)
C13 0.033(2) 0.049(3) 0.031(2) 0.006(2) -0.0047(19) 0.008(2)
C14 0.0215(19) 0.0210(19) 0.0199(17) 0.0029(15) -0.0021(14) -0.0057(16)
C15 0.031(2) 0.030(2) 0.0248(19) 0.0064(17) -0.0015(17) 0.0000(18)
C16 0.026(2) 0.028(2) 0.0139(16) 0.0008(14) -0.0012(14) -0.0036(16)
C17 0.027(2) 0.024(2) 0.0183(17) -0.0053(15) 0.0018(15) -0.0067(16)
C18 0.035(2) 0.035(2) 0.0208(18) -0.0023(17) 0.0041(17) -0.0005(19)
C19 0.034(2) 0.0219(19) 0.0116(15) 0.0021(14) 0.0033(15) 0.0029(16)
C20 0.036(2) 0.037(2) 0.0189(18) -0.0052(17) 0.0004(17) 0.0087(19)
C21 0.047(3) 0.059(3) 0.032(2) 0.007(2) -0.007(2) 0.017(2)
C22 0.032(3) 0.056(3) 0.066(3) 0.000(3) 0.009(2) 0.006(2)
C23 0.039(2) 0.0125(17) 0.0170(16) 0.0024(13) 0.0049(16) 0.0013(17)
C24 0.027(2) 0.0190(19) 0.0199(17) 0.0037(15) 0.0023(16) -0.0049(16)
C25 0.028(2) 0.0232(19) 0.0186(16) 0.0056(15) 0.0052(16) -0.0010(16)
C26 0.027(2) 0.028(2) 0.035(2) 0.0058(17) 0.0039(18) -0.0041(19)
C27 0.032(2) 0.021(2) 0.0119(16) 0.0001(14) 0.0061(15) 0.0014(16)
C28 0.032(2) 0.0244(19) 0.0098(15) -0.0001(15) 0.0012(14) -0.0019(17)

loop_
_atom_type_symbol
_atom_type_description
_atom_type_scat_dispersion_real
_atom_type_scat_dispersion_imag
_atom_type_scat_source
C C 0.0033 0.0016 'International Tables Vol C Tables 4.2.6.8 and 6.1.1.4'
H H 0.0000 0.0000 'International Tables Vol C Tables 4.2.6.8 and 6.1.1.4'
O O 0.0106 0.0060 'International Tables Vol C Tables 4.2.6.8 and 6.1.1.4'
Cl Cl 0.1484 0.1585 'International Tables Vol C Tables 4.2.6.8 and 6.1.1.4'
Os Os -1.2165 7.6030 'International Tables Vol C Tables 4.2.6.8 and 6.1.1.4'

loop_
_geom_angle_atom_site_label_1
_geom_angle_atom_site_label_2
_geom_angle_atom_site_label_3
_geom_angle
O5 Os O1 80.59(10)
O5 Os O6 88.14(9)
O1 Os O6 77.35(10)
O5 Os C23 137.27(13)
O1 Os C23 139.43(13)
O6 Os C23 88.21(12)
O5 Os C28 137.40(12)
O1 Os C28 93.44(12)
O6 Os C28 131.93(12)
C23 Os C28 68.53(14)
O5 Os C27 103.39(12)
O1 Os C27 107.48(12)
O6 Os C27 167.99(12)
C23 Os C27 81.07(13)
C28 Os C27 38.28(14)
O5 Os C24 103.21(12)
O1 Os C24 174.79(11)
O6 Os C24 106.14(12)
C23 Os C24 38.24(14)
C28 Os C24 81.36(14)
C27 Os C24 68.34(13)
O5 Os C19 171.10(12)
O1 Os C19 106.19(13)
O6 Os C19 98.87(12)
C23 Os C19 38.46(14)
C28 Os C19 38.13(13)
C27 Os C19 69.33(13)
C24 Os C19 69.67(14)
O5 Os C25 88.59(12)
O1 Os C25 139.62(12)
O6 Os C25 141.45(12)
C23 Os C25 68.96(14)
C28 Os C25 68.95(14)
C27 Os C25 37.78(14)
C24 Os C25 38.06(13)
C19 Os C25 82.51(13)
C1 O1 Os 126.5(2)
C3 O3 C2 117.5(3)
C14 O5 Os 125.8(2)
C17 O6 Os 126.6(2)
O2 C1 O1 128.1(3)
O2 C1 C2 117.9(3)
O1 C1 C2 114.0(3)
O3 C2 C1 115.3(3)
O3 C2 H2A 108.5
C1 C2 H2A 108.5
O3 C2 H2B 108.5
C1 C2 H2B 108.5
H2A C2 H2B 107.5
O3 C3 C8 124.7(3)
O3 C3 C4 116.3(3)
C8 C3 C4 119.0(3)
C5 C4 C3 120.1(3)
C5 C4 Cl1 121.1(3)
C3 C4 Cl1 118.8(3)
C6 C5 C4 121.1(3)
C6 C5 Cl2 119.8(3)
C4 C5 Cl2 119.1(3)
C5 C6 C7 118.1(3)
C5 C6 C9 121.8(3)
C7 C6 C9 120.0(3)
C8 C7 C6 121.6(3)
C8 C7 H7 119.2
C6 C7 H7 119.2
C7 C8 C3 120.1(3)
C7 C8 H8 120.0
C3 C8 H8 120.0
O4 C9 C10 121.4(3)
O4 C9 C6 119.4(3)
C10 C9 C6 119.2(3)
C11 C10 C9 120.6(3)
C11 C10 C12 122.4(4)
C9 C10 C12 116.9(3)
C10 C11 H11A 120.0
C10 C11 H11B 120.0
H11A C11 H11B 120.0
C10 C12 C13 114.3(3)
C10 C12 H12A 108.7
C13 C12 H12A 108.7
C10 C12 H12B 108.7
C13 C12 H12B 108.7
H12A C12 H12B 107.6
C12 C13 H13A 109.5
C12 C13 H13B 109.5
H13A C13 H13B 109.5
C12 C13 H13C 109.5
H13A C13 H13C 109.5
H13B C13 H13C 109.5
O5 C14 C16 126.4(3)
O5 C14 C15 113.3(3)
C16 C14 C15 120.2(3)
C14 C15 H15A 109.5
C14 C15 H15B 109.5
H15A C15 H15B 109.5
C14 C15 H15C 109.5
H15A C15 H15C 109.5
H15B C15 H15C 109.5
C14 C16 C17 126.6(3)
C14 C16 H16 116.7
C17 C16 H16 116.7
O6 C17 C16 125.2(3)
O6 C17 C18 114.9(3)
C16 C17 C18 119.8(3)
C17 C18 H18A 109.5
C17 C18 H18B 109.5
H18A C18 H18B 109.5
C17 C18 H18C 109.5
H18A C18 H18C 109.5
H18B C18 H18C 109.5
C28 C19 C23 116.5(3)
C28 C19 C20 121.8(3)
C23 C19 C20 121.7(3)
C28 C19 Os 69.5(2)
C23 C19 Os 69.22(19)
C20 C19 Os 130.9(3)
C22 C20 C19 114.0(4)
C22 C20 C21 112.0(4)
C19 C20 C21 107.9(3)
C22 C20 H20 107.5
C19 C20 H20 107.5
C21 C20 H20 107.5
C20 C21 H21A 109.5
C20 C21 H21B 109.5
H21A C21 H21B 109.5
C20 C21 H21C 109.5
H21A C21 H21C 109.5
H21B C21 H21C 109.5
C20 C22 H22A 109.5
C20 C22 H22B 109.5
H22A C22 H22B 109.5
C20 C22 H22C 109.5
H22A C22 H22C 109.5
H22B C22 H22C 109.5
C24 C23 C19 122.5(3)
C24 C23 Os 72.1(2)
C19 C23 Os 72.32(19)
C24 C23 H23 118.8
C19 C23 H23 118.8
Os C23 H23 129.4
C23 C24 C25 119.6(3)
C23 C24 Os 69.6(2)
C25 C24 Os 71.6(2)
C23 C24 H24 120.2
C25 C24 H24 120.2
Os C24 H24 131.3
C27 C25 C24 118.8(3)
C27 C25 C26 120.6(3)
C24 C25 C26 120.4(3)
C27 C25 Os 70.4(2)
C24 C25 Os 70.4(2)
C26 C25 Os 127.9(3)
C25 C26 H26A 109.5
C25 C26 H26B 109.5
H26A C26 H26B 109.5
C25 C26 H26C 109.5
H26A C26 H26C 109.5
H26B C26 H26C 109.5
C25 C27 C28 120.4(3)
C25 C27 Os 71.84(19)
C28 C27 Os 69.86(19)
C25 C27 H27 119.8
C28 C27 H27 119.8
Os C27 H27 131.3
C19 C28 C27 122.1(3)
C19 C28 Os 72.39(19)
C27 C28 Os 71.86(19)
C19 C28 H28 118.9
C27 C28 H28 118.9
Os C28 H28 129.4

loop_
_geom_bond_atom_site_label_1
_geom_bond_atom_site_label_2
_geom_bond_distance
Os O5 2.072(2)
Os O1 2.081(3)
Os O6 2.081(2)
Os C23 2.147(3)
Os C28 2.150(3)
Os C27 2.176(3)
Os C24 2.179(4)
Os C19 2.188(3)
Os C25 2.195(4)
Cl1 C4 1.729(4)
Cl2 C5 1.740(4)
O1 C1 1.286(4)
O2 C1 1.224(4)
O3 C3 1.365(4)
O3 C2 1.428(4)
O4 C9 1.214(5)
O5 C14 1.287(4)
O6 C17 1.282(4)
C1 C2 1.521(5)
C2 H2A 0.9900
C2 H2B 0.9900
C3 C8 1.390(5)
C3 C4 1.394(5)
C4 C5 1.391(5)
C5 C6 1.385(5)
C6 C7 1.389(5)
C6 C9 1.519(5)
C7 C8 1.379(5)
C7 H7 0.9500
C8 H8 0.9500
C9 C10 1.492(5)
C10 C11 1.334(5)
C10 C12 1.506(5)
C11 H11A 0.9500
C11 H11B 0.9500
C12 C13 1.522(6)
C12 H12A 0.9900
C12 H12B 0.9900
C13 H13A 0.9800
C13 H13B 0.9800
C13 H13C 0.9800
C14 C16 1.379(5)
C14 C15 1.499(5)
C15 H15A 0.9800
C15 H15B 0.9800
C15 H15C 0.9800
C16 C17 1.398(5)
C16 H16 0.9500
C17 C18 1.503(5)
C18 H18A 0.9800
C18 H18B 0.9800
C18 H18C 0.9800
C19 C28 1.417(5)
C19 C23 1.428(5)
C19 C20 1.520(5)
C20 C22 1.514(6)
C20 C21 1.530(5)
C20 H20 1.0000
C21 H21A 0.9800
C21 H21B 0.9800
C21 H21C 0.9800
C22 H22A 0.9800
C22 H22B 0.9800
C22 H22C 0.9800
C23 C24 1.417(5)
C23 H23 0.9500
C24 C25 1.426(5)
C24 H24 0.9500
C25 C27 1.415(5)
C25 C26 1.493(5)
C26 H26A 0.9800
C26 H26B 0.9800
C26 H26C 0.9800
C27 C28 1.418(5)
C27 H27 0.9500
C28 H28 0.9500
